data_8105846
loop_
_publ_author_name
'Ha, Kwang'

_publ_section_title
;
 Crystal structure of
 dichlorido(pyridine-\kN)(2,4,6-tri-2-pyridyl-1,3,5-triazine-\k3 N 2,N 1,N
 6)nickel(II), C23H17Cl2N7Ni
;
_journal_issue 4
_journal_name_full 'Zeitschrift f\"ur Kristallographie - New Crystal Structures'
_journal_page_first 775
_journal_page_last 776
_journal_paper_doi 10.1515/ncrs-2019-0098
_journal_volume 234
_journal_year 2019
_chemical_formula_moiety 'C23 H17 Cl2 N7 Ni'
_chemical_formula_sum 'C23 H17 Cl2 N7 Ni'
_chemical_formula_weight 521.04
_chemical_name_systematic
;
dichlorido(pyridine-\k<i>N</i>)(2,4,6-tri-2-pyridyl-1,3,5-triazine-
\k^3^N^2^,N^1^,N^6^)nickel(II)
;
_space_group_crystal_system monoclinic
_space_group_IT_number 14
_space_group_name_Hall '-P 2ybc'
_space_group_name_H-M_alt 'P 1 21/c 1'
_atom_sites_solution_hydrogens geom
_atom_sites_solution_primary direct
_atom_sites_solution_secondary difmap
_audit_creation_method SHELXL-2014/7
_cell_angle_alpha 90
_cell_angle_beta 102.4634(17)
_cell_angle_gamma 90
_cell_formula_units_Z 4
_cell_length_a 12.5392(5)
_cell_length_b 11.5655(6)
_cell_length_c 15.5085(8)
_cell_measurement_reflns_used 9990
_cell_measurement_temperature 223(2)
_cell_measurement_theta_max 25.81
_cell_measurement_theta_min 2.22
_cell_volume 2196.07(18)
_computing_cell_refinement 'Bruker SAINT [1]'
_computing_data_collection 'Bruker APEX2 [1]'
_computing_data_reduction 'Bruker SAINT [1]'
_computing_molecular_graphics 'ORTEP-III [3]'
_computing_publication_material 'SHELXL-2014/7 [2]'
_computing_structure_refinement 'SHELXL-2014/7 [2]'
_computing_structure_solution 'SHELXL-2014/7 [2]'
_diffrn_ambient_temperature 223(2)
_diffrn_measured_fraction_theta_full 1.000
_diffrn_measured_fraction_theta_max 0.996
_diffrn_measurement_device_type 'PHOTON 100 CMOS detector'
_diffrn_measurement_method '\f and \w scans'
_diffrn_radiation_type MoK\a
_diffrn_radiation_wavelength 0.71073
_diffrn_reflns_av_R_equivalents 0.0964
_diffrn_reflns_av_unetI/netI 0.0328
_diffrn_reflns_Laue_measured_fraction_full 1.000
_diffrn_reflns_Laue_measured_fraction_max 0.996
_diffrn_reflns_limit_h_max 14
_diffrn_reflns_limit_h_min -15
_diffrn_reflns_limit_k_max 14
_diffrn_reflns_limit_k_min -14
_diffrn_reflns_limit_l_max 19
_diffrn_reflns_limit_l_min -19
_diffrn_reflns_number 59997
_diffrn_reflns_point_group_measured_fraction_full 1.000
_diffrn_reflns_point_group_measured_fraction_max 0.996
_diffrn_reflns_theta_full 25.242
_diffrn_reflns_theta_max 26.145
_diffrn_reflns_theta_min 2.216
_diffrn_source 'sealed tube'
_exptl_absorpt_coefficient_mu 1.154
_exptl_absorpt_correction_T_max 0.7453
_exptl_absorpt_correction_T_min 0.6988
_exptl_absorpt_correction_type multi-scan
_exptl_absorpt_process_details 'SADABS (Bruker, 2016) [1]'
_exptl_crystal_colour brown
_exptl_crystal_density_diffrn 1.576
_exptl_crystal_description block
_exptl_crystal_F_000 1064
_exptl_crystal_size_max 0.20
_exptl_crystal_size_mid 0.10
_exptl_crystal_size_min 0.08
_refine_diff_density_max 0.361
_refine_diff_density_min -0.240
_refine_diff_density_rms 0.066
_refine_ls_extinction_coef .
_refine_ls_extinction_method none
_refine_ls_goodness_of_fit_ref 1.058
_refine_ls_hydrogen_treatment constr
_refine_ls_matrix_type full
_refine_ls_number_parameters 298
_refine_ls_number_reflns 4371
_refine_ls_number_restraints 0
_refine_ls_restrained_S_all 1.058
_refine_ls_R_factor_all 0.0596
_refine_ls_R_factor_gt 0.0348
_refine_ls_shift/su_max 0.001
_refine_ls_shift/su_mean 0.000
_refine_ls_structure_factor_coef Fsqd
_refine_ls_weighting_details 'w=1/[\s^2^(Fo^2^)+(0.0330P)^2^+1.2936P] where P=(Fo^2^+2Fc^2^)/3'
_refine_ls_weighting_scheme calc
_refine_ls_wR_factor_gt 0.0709
_refine_ls_wR_factor_ref 0.0792
_reflns_Friedel_coverage 0.000
_reflns_Friedel_fraction_full .
_reflns_Friedel_fraction_max .
_reflns_number_gt 3317
_reflns_number_total 4371
_reflns_threshold_expression 'I > 2\s(I)'
_cod_data_source_file suppl_ncrs-2019-0098_suppl.cif
_cod_data_source_block NiCl2(py)(tptz)
_cod_depositor_comments
;
The following automatic conversions were performed:

data item '_exptl_absorpt_correction_type' value 'Multi-scan' was
changed to 'multi-scan' in accordance with the built-in table derived
from the CIF Core dictionary named 'cif_core.dic' version 2.4.5 last
updated on 2014-11-21.

Automatic conversion script
Id: cif_fix_values 8738 2021-04-28 16:35:53Z antanas 
;
_cod_original_sg_symbol_H-M 'P 21/c'
_cod_database_code 8105846
_shelx_space_group_comment
;
The symmetry employed for this shelxl refinement is uniquely defined
by the following loop, which should always be used as a source of
symmetry information in preference to the above space-group names.
They are only intended as comments.
;
_shelx_estimated_absorpt_t_min 0.802
_shelx_estimated_absorpt_t_max 0.913

loop_
_space_group_symop_operation_xyz
'x, y, z'
'-x, y+1/2, -z+1/2'
'-x, -y, -z'
'x, -y-1/2, z-1/2'

loop_
_atom_site_label
_atom_site_type_symbol
_atom_site_fract_x
_atom_site_fract_y
_atom_site_fract_z
_atom_site_U_iso_or_equiv
_atom_site_adp_type
_atom_site_occupancy
_atom_site_site_symmetry_order
_atom_site_calc_flag
_atom_site_refinement_flags_posn
_atom_site_refinement_flags_adp
_atom_site_refinement_flags_occupancy
_atom_site_disorder_assembly
_atom_site_disorder_group
Ni1 Ni 0.24377(2) 0.22047(3) 0.44366(2) 0.02636(10) Uani 1 1 d . . . . .
Cl1 Cl 0.37145(5) 0.26968(6) 0.58086(4) 0.03440(16) Uani 1 1 d . . . . .
Cl2 Cl 0.10316(5) 0.15682(6) 0.31799(4) 0.03424(16) Uani 1 1 d . . . . .
N1 N 0.23932(15) 0.06252(17) 0.49174(13) 0.0256(4) Uani 1 1 d . . . . .
N2 N 0.30604(16) -0.12738(17) 0.50367(13) 0.0286(5) Uani 1 1 d . . . . .
N3 N 0.16859(16) -0.06770(17) 0.58029(13) 0.0281(5) Uani 1 1 d . . . . .
N4 N 0.36287(15) 0.13119(18) 0.38988(13) 0.0283(5) Uani 1 1 d . . . . .
N5 N 0.31885(18) -0.33404(19) 0.59039(16) 0.0407(6) Uani 1 1 d . . . . .
N6 N 0.11921(15) 0.23234(17) 0.51938(13) 0.0264(4) Uani 1 1 d . . . . .
N7 N 0.25728(15) 0.38393(18) 0.39170(13) 0.0287(5) Uani 1 1 d . . . . .
C1 C 0.30382(18) -0.0205(2) 0.47265(15) 0.0254(5) Uani 1 1 d . . . . .
C2 C 0.37407(18) 0.0184(2) 0.41264(16) 0.0272(5) Uani 1 1 d . . . . .
C3 C 0.44503(19) -0.0553(2) 0.38338(16) 0.0326(6) Uani 1 1 d . . . . .
H3 H 0.4513 -0.1331 0.4012 0.039 Uiso 1 1 calc R U . . .
C4 C 0.5070(2) -0.0111(3) 0.32684(18) 0.0390(7) Uani 1 1 d . . . . .
H4 H 0.5568 -0.0587 0.3060 0.047 Uiso 1 1 calc R U . . .
C5 C 0.4949(2) 0.1024(3) 0.30167(18) 0.0391(7) Uani 1 1 d . . . . .
H5 H 0.5352 0.1334 0.2626 0.047 Uiso 1 1 calc R U . . .
C6 C 0.4223(2) 0.1707(2) 0.33464(17) 0.0358(6) Uani 1 1 d . . . . .
H6 H 0.4146 0.2487 0.3172 0.043 Uiso 1 1 calc R U . . .
C7 C 0.23829(19) -0.1462(2) 0.55871(16) 0.0270(5) Uani 1 1 d . . . . .
C8 C 0.2376(2) -0.2622(2) 0.59898(16) 0.0276(6) Uani 1 1 d . . . . .
C9 C 0.1558(2) -0.2928(2) 0.64212(16) 0.0306(6) Uani 1 1 d . . . . .
H9 H 0.1005 -0.2401 0.6473 0.037 Uiso 1 1 calc R U . . .
C10 C 0.1578(2) -0.4028(2) 0.67732(17) 0.0369(6) Uani 1 1 d . . . . .
H10 H 0.1036 -0.4260 0.7073 0.044 Uiso 1 1 calc R U . . .
C11 C 0.2391(2) -0.4779(2) 0.66826(19) 0.0409(7) Uani 1 1 d . . . . .
H11 H 0.2416 -0.5534 0.6911 0.049 Uiso 1 1 calc R U . . .
C12 C 0.3170(2) -0.4393(2) 0.6247(2) 0.0479(8) Uani 1 1 d . . . . .
H12 H 0.3729 -0.4909 0.6188 0.058 Uiso 1 1 calc R U . . .
C13 C 0.17210(18) 0.0357(2) 0.54412(15) 0.0245(5) Uani 1 1 d . . . . .
C14 C 0.10008(18) 0.1317(2) 0.55873(15) 0.0253(5) Uani 1 1 d . . . . .
C15 C 0.02102(19) 0.1202(2) 0.60733(16) 0.0300(6) Uani 1 1 d . . . . .
H15 H 0.0090 0.0489 0.6327 0.036 Uiso 1 1 calc R U . . .
C16 C -0.0404(2) 0.2165(2) 0.61775(17) 0.0358(6) Uani 1 1 d . . . . .
H16 H -0.0949 0.2119 0.6508 0.043 Uiso 1 1 calc R U . . .
C17 C -0.0208(2) 0.3188(2) 0.57931(17) 0.0371(6) Uani 1 1 d . . . . .
H17 H -0.0615 0.3852 0.5859 0.044 Uiso 1 1 calc R U . . .
C18 C 0.0592(2) 0.3232(2) 0.53085(17) 0.0330(6) Uani 1 1 d . . . . .
H18 H 0.0718 0.3938 0.5047 0.040 Uiso 1 1 calc R U . . .
C19 C 0.1769(2) 0.4317(2) 0.33225(17) 0.0324(6) Uani 1 1 d . . . . .
H19 H 0.1127 0.3887 0.3123 0.039 Uiso 1 1 calc R U . . .
C20 C 0.1830(2) 0.5416(2) 0.29831(17) 0.0356(6) Uani 1 1 d . . . . .
H20 H 0.1244 0.5721 0.2563 0.043 Uiso 1 1 calc R U . . .
C21 C 0.2760(2) 0.6050(2) 0.32693(17) 0.0369(6) Uani 1 1 d . . . . .
H21 H 0.2815 0.6807 0.3063 0.044 Uiso 1 1 calc R U . . .
C22 C 0.3607(2) 0.5561(3) 0.38612(19) 0.0458(8) Uani 1 1 d . . . . .
H22 H 0.4262 0.5970 0.4056 0.055 Uiso 1 1 calc R U . . .
C23 C 0.3487(2) 0.4462(2) 0.41675(19) 0.0419(7) Uani 1 1 d . . . . .
H23 H 0.4075 0.4134 0.4572 0.050 Uiso 1 1 calc R U . . .

loop_
_atom_site_aniso_label
_atom_site_aniso_U_11
_atom_site_aniso_U_22
_atom_site_aniso_U_33
_atom_site_aniso_U_23
_atom_site_aniso_U_13
_atom_site_aniso_U_12
Ni1 0.02803(17) 0.02126(17) 0.03145(19) 0.00451(14) 0.01010(13) 0.00383(13)
Cl1 0.0362(3) 0.0278(3) 0.0371(4) 0.0029(3) 0.0033(3) 0.0056(3)
Cl2 0.0354(3) 0.0322(4) 0.0347(4) -0.0018(3) 0.0067(3) -0.0012(3)
N1 0.0280(10) 0.0232(11) 0.0276(11) 0.0018(9) 0.0101(9) 0.0038(8)
N2 0.0333(11) 0.0241(11) 0.0294(12) 0.0023(9) 0.0090(9) 0.0050(9)
N3 0.0331(11) 0.0218(11) 0.0308(12) 0.0019(9) 0.0101(9) 0.0033(9)
N4 0.0280(10) 0.0281(12) 0.0304(12) 0.0044(9) 0.0098(9) 0.0036(9)
N5 0.0485(14) 0.0269(13) 0.0508(15) 0.0074(11) 0.0196(11) 0.0092(11)
N6 0.0277(11) 0.0246(11) 0.0280(11) 0.0013(9) 0.0081(9) 0.0050(9)
N7 0.0282(11) 0.0273(12) 0.0310(12) 0.0044(9) 0.0075(9) 0.0024(9)
C1 0.0274(12) 0.0239(13) 0.0245(13) 0.0010(10) 0.0047(10) 0.0041(10)
C2 0.0258(12) 0.0291(14) 0.0266(13) 0.0017(11) 0.0057(10) 0.0044(10)
C3 0.0350(14) 0.0323(15) 0.0313(14) 0.0032(12) 0.0093(11) 0.0101(11)
C4 0.0347(14) 0.0472(18) 0.0386(16) -0.0002(14) 0.0157(12) 0.0113(13)
C5 0.0348(14) 0.0498(18) 0.0374(16) 0.0047(14) 0.0183(12) 0.0017(13)
C6 0.0373(14) 0.0337(15) 0.0396(16) 0.0096(13) 0.0153(12) 0.0028(12)
C7 0.0304(13) 0.0246(13) 0.0256(13) -0.0005(11) 0.0054(10) 0.0024(10)
C8 0.0374(14) 0.0202(13) 0.0247(13) -0.0011(10) 0.0057(11) 0.0012(10)
C9 0.0369(14) 0.0253(14) 0.0310(14) -0.0010(11) 0.0103(11) 0.0015(11)
C10 0.0438(15) 0.0332(16) 0.0350(15) 0.0032(12) 0.0115(12) -0.0077(12)
C11 0.0562(18) 0.0219(14) 0.0442(17) 0.0072(13) 0.0101(14) 0.0003(13)
C12 0.0596(19) 0.0290(16) 0.060(2) 0.0103(15) 0.0234(16) 0.0148(14)
C13 0.0268(12) 0.0222(13) 0.0242(13) 0.0003(10) 0.0046(10) 0.0006(10)
C14 0.0265(12) 0.0253(13) 0.0238(13) -0.0003(10) 0.0046(10) 0.0033(10)
C15 0.0325(13) 0.0319(14) 0.0266(13) 0.0021(11) 0.0083(11) 0.0025(11)
C16 0.0361(14) 0.0434(17) 0.0311(15) -0.0018(13) 0.0142(12) 0.0083(13)
C17 0.0434(15) 0.0340(15) 0.0359(15) -0.0015(13) 0.0133(13) 0.0153(12)
C18 0.0382(14) 0.0255(14) 0.0354(15) 0.0011(12) 0.0084(12) 0.0062(11)
C19 0.0348(14) 0.0270(14) 0.0347(15) 0.0021(12) 0.0062(12) 0.0021(11)
C20 0.0412(15) 0.0316(15) 0.0334(15) 0.0057(12) 0.0065(12) 0.0098(12)
C21 0.0448(16) 0.0285(15) 0.0411(16) 0.0089(13) 0.0176(13) 0.0014(12)
C22 0.0389(16) 0.0476(19) 0.0490(18) 0.0159(15) 0.0052(14) -0.0134(14)
C23 0.0337(15) 0.0432(18) 0.0458(17) 0.0189(14) 0.0020(13) -0.0028(13)

loop_
_atom_type_symbol
_atom_type_description
_atom_type_scat_dispersion_real
_atom_type_scat_dispersion_imag
_atom_type_scat_source
C C 0.0033 0.0016 'International Tables Vol C Tables 4.2.6.8 and 6.1.1.4'
H H 0.0000 0.0000 'International Tables Vol C Tables 4.2.6.8 and 6.1.1.4'
Cl Cl 0.1484 0.1585 'International Tables Vol C Tables 4.2.6.8 and 6.1.1.4'
N N 0.0061 0.0033 'International Tables Vol C Tables 4.2.6.8 and 6.1.1.4'
Ni Ni 0.3393 1.1124 'International Tables Vol C Tables 4.2.6.8 and 6.1.1.4'

loop_
_geom_angle_atom_site_label_1
_geom_angle_atom_site_label_2
_geom_angle_atom_site_label_3
_geom_angle
_geom_angle_site_symmetry_1
_geom_angle_site_symmetry_3
N1 Ni1 N7 176.66(7) . .
N1 Ni1 N4 77.23(8) . .
N7 Ni1 N4 99.60(8) . .
N1 Ni1 N6 76.73(8) . .
N7 Ni1 N6 106.46(8) . .
N4 Ni1 N6 153.93(8) . .
N1 Ni1 Cl1 87.32(6) . .
N7 Ni1 Cl1 91.89(6) . .
N4 Ni1 Cl1 94.08(6) . .
N6 Ni1 Cl1 85.76(6) . .
N1 Ni1 Cl2 87.03(6) . .
N7 Ni1 Cl2 94.02(6) . .
N4 Ni1 Cl2 89.30(6) . .
N6 Ni1 Cl2 88.32(6) . .
Cl1 Ni1 Cl2 172.62(2) . .
C13 N1 C1 117.7(2) . .
C13 N1 Ni1 121.32(16) . .
C1 N1 Ni1 121.00(15) . .
C1 N2 C7 114.5(2) . .
C13 N3 C7 114.8(2) . .
C6 N4 C2 117.3(2) . .
C6 N4 Ni1 128.54(18) . .
C2 N4 Ni1 114.10(15) . .
C12 N5 C8 116.5(2) . .
C18 N6 C14 117.3(2) . .
C18 N6 Ni1 128.55(17) . .
C14 N6 Ni1 114.17(15) . .
C19 N7 C23 116.8(2) . .
C19 N7 Ni1 122.27(17) . .
C23 N7 Ni1 120.93(17) . .
N2 C1 N1 124.0(2) . .
N2 C1 C2 122.8(2) . .
N1 C1 C2 113.2(2) . .
N4 C2 C3 123.3(2) . .
N4 C2 C1 114.5(2) . .
C3 C2 C1 122.2(2) . .
C2 C3 C4 118.0(2) . .
C2 C3 H3 121.0 . .
C4 C3 H3 121.0 . .
C5 C4 C3 119.4(2) . .
C5 C4 H4 120.3 . .
C3 C4 H4 120.3 . .
C4 C5 C6 118.9(2) . .
C4 C5 H5 120.5 . .
C6 C5 H5 120.5 . .
N4 C6 C5 123.1(3) . .
N4 C6 H6 118.5 . .
C5 C6 H6 118.5 . .
N2 C7 N3 125.4(2) . .
N2 C7 C8 118.4(2) . .
N3 C7 C8 116.2(2) . .
N5 C8 C9 123.1(2) . .
N5 C8 C7 116.4(2) . .
C9 C8 C7 120.5(2) . .
C10 C9 C8 118.3(2) . .
C10 C9 H9 120.9 . .
C8 C9 H9 120.9 . .
C11 C10 C9 119.5(2) . .
C11 C10 H10 120.2 . .
C9 C10 H10 120.2 . .
C10 C11 C12 117.9(2) . .
C10 C11 H11 121.0 . .
C12 C11 H11 121.0 . .
N5 C12 C11 124.6(3) . .
N5 C12 H12 117.7 . .
C11 C12 H12 117.7 . .
N3 C13 N1 123.6(2) . .
N3 C13 C14 122.4(2) . .
N1 C13 C14 114.0(2) . .
N6 C14 C15 123.1(2) . .
N6 C14 C13 113.68(19) . .
C15 C14 C13 123.2(2) . .
C14 C15 C16 118.1(2) . .
C14 C15 H15 120.9 . .
C16 C15 H15 120.9 . .
C17 C16 C15 119.2(2) . .
C17 C16 H16 120.4 . .
C15 C16 H16 120.4 . .
C16 C17 C18 119.3(2) . .
C16 C17 H17 120.3 . .
C18 C17 H17 120.3 . .
N6 C18 C17 123.0(3) . .
N6 C18 H18 118.5 . .
C17 C18 H18 118.5 . .
N7 C19 C20 123.3(2) . .
N7 C19 H19 118.4 . .
C20 C19 H19 118.4 . .
C21 C20 C19 118.9(2) . .
C21 C20 H20 120.6 . .
C19 C20 H20 120.6 . .
C20 C21 C22 118.7(3) . .
C20 C21 H21 120.7 . .
C22 C21 H21 120.7 . .
C21 C22 C23 119.1(3) . .
C21 C22 H22 120.4 . .
C23 C22 H22 120.4 . .
N7 C23 C22 123.2(2) . .
N7 C23 H23 118.4 . .
C22 C23 H23 118.4 . .

loop_
_geom_bond_atom_site_label_1
_geom_bond_atom_site_label_2
_geom_bond_distance
_geom_bond_site_symmetry_2
Ni1 N1 1.978(2) .
Ni1 N7 2.076(2) .
Ni1 N4 2.1283(19) .
Ni1 N6 2.1516(19) .
Ni1 Cl1 2.4381(7) .
Ni1 Cl2 2.4425(7) .
N1 C13 1.328(3) .
N1 C1 1.329(3) .
N2 C1 1.325(3) .
N2 C7 1.345(3) .
N3 C13 1.325(3) .
N3 C7 1.351(3) .
N4 C6 1.332(3) .
N4 C2 1.351(3) .
N5 C12 1.331(3) .
N5 C8 1.343(3) .
N6 C18 1.326(3) .
N6 C14 1.359(3) .
N7 C19 1.331(3) .
N7 C23 1.339(3) .
C1 C2 1.483(3) .
C2 C3 1.378(3) .
C3 C4 1.388(4) .
C3 H3 0.9400 .
C4 C5 1.369(4) .
C4 H4 0.9400 .
C5 C6 1.383(4) .
C5 H5 0.9400 .
C6 H6 0.9400 .
C7 C8 1.482(3) .
C8 C9 1.386(3) .
C9 C10 1.383(3) .
C9 H9 0.9400 .
C10 C11 1.369(4) .
C10 H10 0.9400 .
C11 C12 1.377(4) .
C11 H11 0.9400 .
C12 H12 0.9400 .
C13 C14 1.479(3) .
C14 C15 1.375(3) .
C15 C16 1.383(3) .
C15 H15 0.9400 .
C16 C17 1.370(4) .
C16 H16 0.9400 .
C17 C18 1.378(3) .
C17 H17 0.9400 .
C18 H18 0.9400 .
C19 C20 1.384(3) .
C19 H19 0.9400 .
C20 C21 1.367(4) .
C20 H20 0.9400 .
C21 C22 1.368(4) .
C21 H21 0.9400 .
C22 C23 1.376(4) .
C22 H22 0.9400 .
C23 H23 0.9400 .

loop_
_geom_hbond_atom_site_label_D
_geom_hbond_atom_site_label_H
_geom_hbond_atom_site_label_A
_geom_hbond_distance_DH
_geom_hbond_distance_HA
_geom_hbond_distance_DA
_geom_hbond_angle_DHA
_geom_hbond_site_symmetry_A
C3 H3 Cl1 0.94 2.69 3.347(3) 127.4 3_656
C19 H19 Cl2 0.94 2.69 3.305(3) 123.9 .
C23 H23 Cl1 0.94 2.65 3.227(3) 120.3 .

loop_
_geom_torsion_atom_site_label_1
_geom_torsion_atom_site_label_2
_geom_torsion_atom_site_label_3
_geom_torsion_atom_site_label_4
_geom_torsion
_geom_torsion_site_symmetry_1
_geom_torsion_site_symmetry_2
_geom_torsion_site_symmetry_3
_geom_torsion_site_symmetry_4
C7 N2 C1 N1 -1.3(3) . . . .
C7 N2 C1 C2 178.6(2) . . . .
C13 N1 C1 N2 -1.0(4) . . . .
Ni1 N1 C1 N2 178.95(18) . . . .
C13 N1 C1 C2 179.1(2) . . . .
Ni1 N1 C1 C2 -1.0(3) . . . .
C6 N4 C2 C3 1.6(4) . . . .
Ni1 N4 C2 C3 178.62(19) . . . .
C6 N4 C2 C1 -178.7(2) . . . .
Ni1 N4 C2 C1 -1.7(3) . . . .
N2 C1 C2 N4 -178.2(2) . . . .
N1 C1 C2 N4 1.8(3) . . . .
N2 C1 C2 C3 1.5(4) . . . .
N1 C1 C2 C3 -178.6(2) . . . .
N4 C2 C3 C4 -0.8(4) . . . .
C1 C2 C3 C4 179.6(2) . . . .
C2 C3 C4 C5 -0.6(4) . . . .
C3 C4 C5 C6 1.1(4) . . . .
C2 N4 C6 C5 -1.1(4) . . . .
Ni1 N4 C6 C5 -177.6(2) . . . .
C4 C5 C6 N4 -0.2(4) . . . .
C1 N2 C7 N3 2.7(4) . . . .
C1 N2 C7 C8 -178.1(2) . . . .
C13 N3 C7 N2 -1.6(4) . . . .
C13 N3 C7 C8 179.2(2) . . . .
C12 N5 C8 C9 1.0(4) . . . .
C12 N5 C8 C7 -178.5(2) . . . .
N2 C7 C8 N5 11.8(3) . . . .
N3 C7 C8 N5 -168.9(2) . . . .
N2 C7 C8 C9 -167.6(2) . . . .
N3 C7 C8 C9 11.6(3) . . . .
N5 C8 C9 C10 -0.5(4) . . . .
C7 C8 C9 C10 178.9(2) . . . .
C8 C9 C10 C11 -0.4(4) . . . .
C9 C10 C11 C12 0.7(4) . . . .
C8 N5 C12 C11 -0.6(5) . . . .
C10 C11 C12 N5 -0.2(5) . . . .
C7 N3 C13 N1 -1.0(3) . . . .
C7 N3 C13 C14 178.7(2) . . . .
C1 N1 C13 N3 2.2(3) . . . .
Ni1 N1 C13 N3 -177.71(18) . . . .
C1 N1 C13 C14 -177.5(2) . . . .
Ni1 N1 C13 C14 2.6(3) . . . .
C18 N6 C14 C15 1.4(4) . . . .
Ni1 N6 C14 C15 -177.59(18) . . . .
C18 N6 C14 C13 -178.8(2) . . . .
Ni1 N6 C14 C13 2.2(3) . . . .
N3 C13 C14 N6 177.2(2) . . . .
N1 C13 C14 N6 -3.1(3) . . . .
N3 C13 C14 C15 -3.0(4) . . . .
N1 C13 C14 C15 176.8(2) . . . .
N6 C14 C15 C16 -1.2(4) . . . .
C13 C14 C15 C16 179.0(2) . . . .
C14 C15 C16 C17 0.3(4) . . . .
C15 C16 C17 C18 0.3(4) . . . .
C14 N6 C18 C17 -0.7(4) . . . .
Ni1 N6 C18 C17 178.08(19) . . . .
C16 C17 C18 N6 -0.1(4) . . . .
C23 N7 C19 C20 -1.8(4) . . . .
Ni1 N7 C19 C20 178.39(19) . . . .
N7 C19 C20 C21 -0.1(4) . . . .
C19 C20 C21 C22 1.9(4) . . . .
C20 C21 C22 C23 -1.8(4) . . . .
C19 N7 C23 C22 2.0(4) . . . .
Ni1 N7 C23 C22 -178.2(2) . . . .
C21 C22 C23 N7 -0.2(5) . . . .
